data_4033987
loop_
_publ_author_name
'Wu, Yin-Fu'
'Wang, Shan-Shan'
'Yao, Chun-Rui'
'Chen, Zuo-Chang'
'Li, Shu-Hui'
'Yao, Yang-Rong'
'Zhang, Xue-Peng'
'Su, Yin'
'Deng, Shun-Liu'
'Zhang, Qianyan'
'Gao, Fei'
'Xie, Su-Yuan'
'Huang, Rong-Bin'
'Zheng, Lan-Sun'

_publ_section_title
;
 General One-step Synthesis of Symmetrical or Unsymmetrical
 1,4-Di(organo)fullerenes from Organo(hydro)fullerenes through Direct
 Oxidative Arylation.
;
_journal_issue 19
_journal_name_full 'The Journal of organic chemistry'
_journal_page_first 12259
_journal_page_last 12267
_journal_paper_doi 10.1021/acs.joc.9b01272
_journal_volume 84
_journal_year 2019
_chemical_formula_moiety 'C75 H14 O3'
_chemical_formula_sum 'C75 H14 O3'
_chemical_formula_weight 962.86
_space_group_crystal_system orthorhombic
_space_group_IT_number 61
_space_group_name_Hall '-P 2ac 2ab'
_space_group_name_H-M_alt 'P b c a'
_atom_sites_solution_hydrogens geom
_atom_sites_solution_primary dual
_audit_creation_date 2018-01-15
_audit_creation_method
;
Olex2 1.2
(compiled 2017.08.10 svn.r3458 for OlexSys, GUI svn.r5381)
;
_cell_angle_alpha 90
_cell_angle_beta 90
_cell_angle_gamma 90
_cell_formula_units_Z 8
_cell_length_a 16.7603(3)
_cell_length_b 16.2554(2)
_cell_length_c 27.9643(5)
_cell_measurement_reflns_used 7141
_cell_measurement_temperature 100.02(10)
_cell_measurement_theta_max 61.4850
_cell_measurement_theta_min 4.1060
_cell_volume 7618.7(2)
_computing_cell_refinement 'CrysAlisPro 1.171.38.46 (Rigaku OD, 2015)'
_computing_data_collection 'CrysAlisPro 1.171.38.46 (Rigaku OD, 2015)'
_computing_data_reduction 'CrysAlisPro 1.171.38.46 (Rigaku OD, 2015)'
_computing_molecular_graphics 'Olex2 (Dolomanov et al., 2009)'
_computing_publication_material 'Olex2 (Dolomanov et al., 2009)'
_computing_structure_refinement 'ShelXL (Sheldrick, 2015)'
_computing_structure_solution 'ShelXT (Sheldrick, 2015)'
_diffrn_ambient_environment N~2~
_diffrn_ambient_temperature 100.02(10)
_diffrn_detector 'CCD plate'
_diffrn_detector_area_resol_mean 10.4741
_diffrn_detector_type Atlas
_diffrn_measured_fraction_theta_full 0.990
_diffrn_measured_fraction_theta_max 0.990
_diffrn_measurement_details
;
List of Runs (angles in degrees, time in seconds):

  # Type    Start    End  Width  t~exp~   \w     \q     \k     \f   Frames
--------------------------------------------------------------------------
  1  \w     46.00  73.00   1.00    4.00    --    0.00  37.00-120.00   27
  2  \w    -88.00 -62.00   1.00    4.00    --    0.00 178.00 -30.00   26
  3  \w     24.00  77.00   1.00    4.00    --    0.00  77.00 -30.00   53
  4  \w    -27.00   0.00   1.00    4.00    --    0.00  77.00 -30.00   27
  5  \w    -87.00 -44.00   1.00    4.00    --    0.00-178.00 -60.00   43
  6  \w    -25.00  14.00   1.00    4.00    --    0.00  37.00-120.00   39
  7  \w      7.00  89.00   1.00   20.00    --   82.47 -30.00 -30.00   82
  8  \w     56.00  90.00   1.00   20.00    --   82.47 -30.00-180.00   34
  9  \w     26.00 120.00   1.00   20.00    --   82.47-125.00-180.00   94
 10  \w     27.00 111.00   1.00   20.00    --   82.47 -77.00-150.00   84
 11  \w      5.00  31.00   1.00   20.00    --   82.47 -30.00-180.00   26
 12  \w     55.00 157.00   1.00   20.00    --   82.47  61.00 -30.00  102
;
_diffrn_measurement_device 'four-circle diffractometer'
_diffrn_measurement_device_type 'SuperNova, Dual, Cu at zero, Atlas'
_diffrn_measurement_method '\w scans'
_diffrn_orient_matrix_type 'CrysAlisPro convention (1999,Acta A55,543-557)'
_diffrn_orient_matrix_UB_11 0.0507943000
_diffrn_orient_matrix_UB_12 0.0192810000
_diffrn_orient_matrix_UB_13 -0.0445084000
_diffrn_orient_matrix_UB_21 0.0757882000
_diffrn_orient_matrix_UB_22 0.0007238000
_diffrn_orient_matrix_UB_23 0.0311641000
_diffrn_orient_matrix_UB_31 0.0111797000
_diffrn_orient_matrix_UB_32 -0.0928046000
_diffrn_orient_matrix_UB_33 -0.0090356000
_diffrn_radiation_monochromator mirror
_diffrn_radiation_probe x-ray
_diffrn_radiation_type CuK\a
_diffrn_radiation_wavelength 1.54184
_diffrn_reflns_av_R_equivalents 0.0513
_diffrn_reflns_av_unetI/netI 0.0368
_diffrn_reflns_Laue_measured_fraction_full 0.990
_diffrn_reflns_Laue_measured_fraction_max 0.990
_diffrn_reflns_limit_h_max 18
_diffrn_reflns_limit_h_min -17
_diffrn_reflns_limit_k_max 14
_diffrn_reflns_limit_k_min -18
_diffrn_reflns_limit_l_max 31
_diffrn_reflns_limit_l_min -29
_diffrn_reflns_number 23895
_diffrn_reflns_point_group_measured_fraction_full 0.990
_diffrn_reflns_point_group_measured_fraction_max 0.990
_diffrn_reflns_theta_full 61.419
_diffrn_reflns_theta_max 61.419
_diffrn_reflns_theta_min 4.105
_diffrn_source 'micro-focus sealed X-ray tube'
_diffrn_source_type 'SuperNova (Cu) X-ray Source'
_exptl_absorpt_coefficient_mu 0.805
_exptl_absorpt_correction_T_max 0.938
_exptl_absorpt_correction_T_min 0.908
_exptl_absorpt_correction_type multi-scan
_exptl_absorpt_process_details
;
CrysAlisPro 1.171.38.46 (Rigaku Oxford Diffraction, 2015)
Empirical absorption correction using spherical harmonics,
 implemented in SCALE3 ABSPACK scaling algorithm.
;
_exptl_crystal_colour 'clear dark black'
_exptl_crystal_colour_lustre clear
_exptl_crystal_colour_modifier dark
_exptl_crystal_colour_primary black
_exptl_crystal_density_diffrn 1.679
_exptl_crystal_description block
_exptl_crystal_F_000 3904
_exptl_crystal_size_max 0.12
_exptl_crystal_size_mid 0.1
_exptl_crystal_size_min 0.08
_refine_diff_density_max 0.387
_refine_diff_density_min -0.318
_refine_diff_density_rms 0.105
_refine_ls_extinction_method none
_refine_ls_goodness_of_fit_ref 1.119
_refine_ls_hydrogen_treatment constr
_refine_ls_matrix_type full
_refine_ls_number_parameters 1246
_refine_ls_number_reflns 5842
_refine_ls_number_restraints 1080
_refine_ls_restrained_S_all 1.044
_refine_ls_R_factor_all 0.0878
_refine_ls_R_factor_gt 0.0698
_refine_ls_shift/su_max 0.000
_refine_ls_shift/su_mean 0.000
_refine_ls_structure_factor_coef Fsqd
_refine_ls_weighting_details 'w=1/[\s^2^(Fo^2^)+(0.1270P)^2^+0.5292P] where P=(Fo^2^+2Fc^2^)/3'
_refine_ls_weighting_scheme calc
_refine_ls_wR_factor_gt 0.1671
_refine_ls_wR_factor_ref 0.1890
_reflns_Friedel_coverage 0.000
_reflns_number_gt 4453
_reflns_number_total 5842
_reflns_threshold_expression 'I > 2\s(I)'
_cod_data_source_file jo9b01272_si_003.cif
_cod_data_source_block exp_5033-1
_cod_database_code 4033987
_shelx_shelxl_version_number 2018/1
_chemical_oxdiff_formula C75O2
_shelx_space_group_comment
;
The symmetry employed for this shelxl refinement is uniquely defined
by the following loop, which should always be used as a source of
symmetry information in preference to the above space-group names.
They are only intended as comments.
;
_shelx_estimated_absorpt_t_max 0.938
_shelx_estimated_absorpt_t_min 0.910
_reflns_odcompleteness_completeness 99.88
_reflns_odcompleteness_iscentric 1
_reflns_odcompleteness_theta 57.83
_olex2_refinement_description
;
1. Fixed Uiso
 At 1.2 times of:
  All C(H) groups
 At 1.5 times of:
  All C(H,H,H) groups
2. Uiso/Uaniso restraints and constraints
C1A \\sim C2A \\sim C3A \\sim C4A \\sim C5A \\sim C6A \\sim C7A \\sim C8A \\sim
C9A \\sim C10A \\sim C11A \\sim C12A \\sim C13A \\sim C14A \\sim C15A \\sim
C16A \\sim C17A \\sim C18A \\sim C19A \\sim C20A \\sim C21A \\sim C22A \\sim
C23A \\sim C24A \\sim C25A \\sim C26A \\sim C27A \\sim C28A \\sim C29A \\sim
C30A \\sim C31A \\sim C32A \\sim C33A \\sim C34A \\sim C35A \\sim C36A \\sim
C37A \\sim C38A \\sim C39A \\sim C40A \\sim C41A \\sim C42A \\sim C43A \\sim
C44A \\sim C45A \\sim C46A \\sim C47A \\sim C48A \\sim C49A \\sim C50A \\sim
C51A \\sim C52A \\sim C53A \\sim C54A \\sim C55A \\sim C56A \\sim C57A \\sim
C58A \\sim C59A \\sim C60A: within 2A with sigma of 0.01 and sigma for terminal
atoms of 0.02
C1B \\sim C2B \\sim C3B \\sim C4B \\sim C5B \\sim C6B \\sim C7B \\sim C8B \\sim
C9B \\sim C10B \\sim C11B \\sim C12B \\sim C13B \\sim C14B \\sim C15B \\sim
C16B \\sim C17B \\sim C18B \\sim C19B \\sim C20B \\sim C21B \\sim C22B \\sim
C23B \\sim C24B \\sim C25B \\sim C26B \\sim C27B \\sim C28B \\sim C29B \\sim
C30B \\sim C31B \\sim C32B \\sim C33B \\sim C34B \\sim C35B \\sim C36B \\sim
C37B \\sim C38B \\sim C39B \\sim C40B \\sim C41B \\sim C42B \\sim C43B \\sim
C44B \\sim C45B \\sim C46B \\sim C47B \\sim C48B \\sim C49B \\sim C50B \\sim
C51B \\sim C52B \\sim C53B \\sim C54B \\sim C55B \\sim C56B \\sim C57B \\sim
C58B \\sim C59B \\sim C60B: within 2A with sigma of 0.01 and sigma for terminal
atoms of 0.02
3. Others
 Sof(C1B)=Sof(C2B)=Sof(C3B)=Sof(C4B)=Sof(C5B)=Sof(C6B)=Sof(C7B)=Sof(C8B)=
 Sof(C9B)=Sof(C10B)=Sof(C11B)=Sof(C12B)=Sof(C13B)=Sof(C14B)=Sof(C15B)=Sof(C16B)=
 Sof(C17B)=Sof(C18B)=Sof(C19B)=Sof(C20B)=Sof(C21B)=Sof(C22B)=Sof(C23B)=
 Sof(C24B)=Sof(C25B)=Sof(C26B)=Sof(C27B)=Sof(C28B)=Sof(C29B)=Sof(C30B)=
 Sof(C31B)=Sof(C32B)=Sof(C33B)=Sof(C34B)=Sof(C35B)=Sof(C36B)=Sof(C37B)=
 Sof(C38B)=Sof(C39B)=Sof(C40B)=Sof(C41B)=Sof(C42B)=Sof(C43B)=Sof(C44B)=
 Sof(C45B)=Sof(C46B)=Sof(C47B)=Sof(C48B)=Sof(C49B)=Sof(C50B)=Sof(C51B)=
 Sof(C52B)=Sof(C53B)=Sof(C54B)=Sof(C55B)=Sof(C56B)=Sof(C57B)=Sof(C58B)=
 Sof(C59B)=Sof(C60B)=1-FVAR(1)
 Sof(C1A)=Sof(C2A)=Sof(C3A)=Sof(C4A)=Sof(C5A)=Sof(C6A)=Sof(C7A)=Sof(C8A)=
 Sof(C9A)=Sof(C10A)=Sof(C11A)=Sof(C12A)=Sof(C13A)=Sof(C14A)=Sof(C15A)=Sof(C16A)=
 Sof(C17A)=Sof(C18A)=Sof(C19A)=Sof(C20A)=Sof(C21A)=Sof(C22A)=Sof(C23A)=
 Sof(C24A)=Sof(C25A)=Sof(C26A)=Sof(C27A)=Sof(C28A)=Sof(C29A)=Sof(C30A)=
 Sof(C31A)=Sof(C32A)=Sof(C33A)=Sof(C34A)=Sof(C35A)=Sof(C36A)=Sof(C37A)=
 Sof(C38A)=Sof(C39A)=Sof(C40A)=Sof(C41A)=Sof(C42A)=Sof(C43A)=Sof(C44A)=
 Sof(C45A)=Sof(C46A)=Sof(C47A)=Sof(C48A)=Sof(C49A)=Sof(C50A)=Sof(C51A)=
 Sof(C52A)=Sof(C53A)=Sof(C54A)=Sof(C55A)=Sof(C56A)=Sof(C57A)=Sof(C58A)=
 Sof(C59A)=Sof(C60A)=FVAR(1)
4.a Aromatic/amide H refined with riding coordinates:
 C62(H62), C63(H63), C66(H66), C71(H71), C72(H72), C73(H73), C74(H74), C75(H75)
4.b Idealised Me refined as rotating group:
 C67(H67A,H67B,H67C), C69(H69A,H69B,H69C)
;
_olex2_submission_special_instructions 'No special instructions were received'
_oxdiff_exptl_absorpt_empirical_details
;
Empirical correction (ABSPACK) includes:
- Absorption correction using spherical harmonics
- Frame scaling
- Detector area scaling
;
_oxdiff_exptl_absorpt_empirical_full_max 1.592
_oxdiff_exptl_absorpt_empirical_full_min 0.647

loop_
_space_group_symop_operation_xyz
'x, y, z'
'-x+1/2, -y, z+1/2'
'-x, y+1/2, -z+1/2'
'x+1/2, -y+1/2, -z'
'-x, -y, -z'
'x-1/2, y, -z-1/2'
'x, -y-1/2, z-1/2'
'-x-1/2, y-1/2, z'

loop_
_atom_site_label
_atom_site_type_symbol
_atom_site_fract_x
_atom_site_fract_y
_atom_site_fract_z
_atom_site_U_iso_or_equiv
_atom_site_adp_type
_atom_site_occupancy
_atom_site_site_symmetry_order
_atom_site_calc_flag
_atom_site_refinement_flags_posn
_atom_site_refinement_flags_adp
_atom_site_refinement_flags_occupancy
_atom_site_disorder_assembly
_atom_site_disorder_group
O1 O 0.22846(12) 0.66203(12) 0.57877(7) 0.0405(5) Uani 1 1 d . . . . .
O2 O 0.36024(19) 0.57012(16) 0.53434(9) 0.0705(8) Uani 1 1 d . . . . .
O3 O 0.30223(16) 0.45001(14) 0.55006(8) 0.0566(7) Uani 1 1 d . . . . .
C61 C 0.30288(17) 0.52169(16) 0.69527(10) 0.0326(7) Uani 1 1 d . . . . .
C62 C 0.25817(17) 0.59221(17) 0.70225(11) 0.0341(7) Uani 1 1 d . . . . .
H62 H 0.245392 0.607992 0.733280 0.041 Uiso 1 1 calc R . . . .
C63 C 0.23188(17) 0.63999(17) 0.66442(10) 0.0335(7) Uani 1 1 d . . . . .
H63 H 0.200486 0.686096 0.670218 0.040 Uiso 1 1 calc R . . . .
C64 C 0.25214(17) 0.61936(16) 0.61815(10) 0.0323(7) Uani 1 1 d . . . . .
C65 C 0.29790(17) 0.54813(17) 0.61010(10) 0.0337(7) Uani 1 1 d . . . . .
C66 C 0.32120(17) 0.49963(17) 0.64848(10) 0.0342(7) Uani 1 1 d . . . . .
H66 H 0.349597 0.451459 0.642814 0.041 Uiso 1 1 calc R . . . .
C67 C 0.1768(2) 0.73097(19) 0.58665(12) 0.0472(8) Uani 1 1 d . . . . .
H67A H 0.162748 0.755171 0.556480 0.071 Uiso 1 1 calc GR . . . .
H67B H 0.203689 0.771043 0.606032 0.071 Uiso 1 1 calc GR . . . .
H67C H 0.129288 0.712879 0.602698 0.071 Uiso 1 1 calc GR . . . .
C68 C 0.32359(19) 0.52641(19) 0.56106(12) 0.0411(8) Uani 1 1 d . . . . .
C69 C 0.3272(3) 0.4221(2) 0.50379(12) 0.0683(12) Uani 1 1 d . . . . .
H69A H 0.317815 0.464566 0.480623 0.103 Uiso 1 1 calc GR . . . .
H69B H 0.297485 0.373826 0.495185 0.103 Uiso 1 1 calc GR . . . .
H69C H 0.383094 0.409152 0.504589 0.103 Uiso 1 1 calc GR . . . .
C70 C 0.51062(17) 0.37310(16) 0.66051(10) 0.0312(7) Uani 1 1 d . . . . .
C71 C 0.51902(18) 0.44489(18) 0.63423(11) 0.0376(7) Uani 1 1 d . . . . .
H71 H 0.513329 0.495457 0.649402 0.045 Uiso 1 1 calc R . . . .
C72 C 0.53575(19) 0.44253(19) 0.58573(11) 0.0409(8) Uani 1 1 d . . . . .
H72 H 0.540631 0.491319 0.568610 0.049 Uiso 1 1 calc R . . . .
C73 C 0.54524(18) 0.36765(19) 0.56262(12) 0.0404(7) Uani 1 1 d . . . . .
H73 H 0.556655 0.366005 0.530090 0.049 Uiso 1 1 calc R . . . .
C74 C 0.53755(18) 0.29524(18) 0.58847(11) 0.0386(7) Uani 1 1 d . . . . .
H74 H 0.543628 0.244743 0.573263 0.046 Uiso 1 1 calc R . . . .
C75 C 0.52086(18) 0.29819(18) 0.63685(11) 0.0380(7) Uani 1 1 d . . . . .
H75 H 0.516365 0.249357 0.653965 0.046 Uiso 1 1 calc R . . . .
C1A C 0.3378(13) 0.4786(9) 0.7368(7) 0.026(2) Uani 0.610(4) 1 d . U P A 1
C2A C 0.3404(13) 0.3833(12) 0.7322(7) 0.024(2) Uani 0.610(4) 1 d . U P A 1
C3A C 0.4039(10) 0.3332(9) 0.7231(7) 0.021(2) Uani 0.610(4) 1 d . U P A 1
C4A C 0.4880(15) 0.3709(13) 0.7150(8) 0.025(2) Uani 0.610(4) 1 d . U P A 1
C5A C 0.4856(10) 0.4570(14) 0.7371(9) 0.026(2) Uani 0.610(4) 1 d . U P A 1
C6A C 0.4200(14) 0.4983(9) 0.7483(8) 0.027(2) Uani 0.610(4) 1 d . U P A 1
C7A C 0.4280(9) 0.5602(12) 0.7872(7) 0.029(2) Uani 0.610(4) 1 d . U P A 1
C8A C 0.3800(4) 0.5748(4) 0.8215(3) 0.0346(17) Uani 0.610(4) 1 d . U P A 1
C9A C 0.3019(4) 0.5322(4) 0.8193(2) 0.0374(13) Uani 0.610(4) 1 d . U P A 1
C10A C 0.2845(6) 0.4799(5) 0.7827(5) 0.032(2) Uani 0.610(4) 1 d . U P A 1
C11A C 0.2448(4) 0.4046(5) 0.7937(3) 0.0327(14) Uani 0.610(4) 1 d . U P A 1
C12A C 0.2790(19) 0.3411(14) 0.7622(12) 0.031(3) Uani 0.610(4) 1 d . U P A 1
C13A C 0.2875(4) 0.2614(4) 0.7794(2) 0.0360(16) Uani 0.610(4) 1 d . U P A 1
C14A C 0.3575(4) 0.2158(3) 0.76877(19) 0.0377(13) Uani 0.610(4) 1 d . U P A 1
C15A C 0.4166(6) 0.2521(10) 0.7417(6) 0.031(2) Uani 0.610(4) 1 d . U P A 1
C16A C 0.5012(5) 0.2421(4) 0.7546(2) 0.0346(14) Uani 0.610(4) 1 d . U P A 1
C17A C 0.5473(13) 0.3249(10) 0.7450(9) 0.033(2) Uani 0.610(4) 1 d . U P A 1
C18A C 0.6002(4) 0.3429(4) 0.7743(3) 0.0367(15) Uani 0.610(4) 1 d . U P A 1
C19A C 0.6067(3) 0.4310(5) 0.7871(2) 0.0390(14) Uani 0.610(4) 1 d . U P A 1
C20A C 0.5517(9) 0.4857(6) 0.7683(6) 0.032(2) Uani 0.610(4) 1 d . U P A 1
C21A C 0.5190(5) 0.5495(4) 0.8003(3) 0.0353(15) Uani 0.610(4) 1 d . U P A 1
C22A C 0.5423(4) 0.5545(3) 0.8477(2) 0.0383(13) Uani 0.610(4) 1 d . U P A 1
C23A C 0.4818(9) 0.5694(8) 0.8839(3) 0.039(2) Uani 0.610(4) 1 d . U P A 1
C24A C 0.4029(5) 0.5792(4) 0.8716(3) 0.0371(16) Uani 0.610(4) 1 d . U P A 1
C25A C 0.3413(4) 0.5426(3) 0.8997(2) 0.0385(13) Uani 0.610(4) 1 d . U P A 1
C26A C 0.2786(5) 0.5121(6) 0.8679(3) 0.0398(18) Uani 0.610(4) 1 d . U P A 1
C27A C 0.2384(7) 0.4389(7) 0.8779(3) 0.040(2) Uani 0.610(4) 1 d . U P A 1
C28A C 0.2218(3) 0.3847(4) 0.83965(19) 0.0364(13) Uani 0.610(4) 1 d . U P A 1
C29A C 0.2308(6) 0.2999(6) 0.8572(3) 0.0397(19) Uani 0.610(4) 1 d . U P A 1
C30A C 0.2624(7) 0.2411(7) 0.8278(3) 0.042(2) Uani 0.610(4) 1 d . U P A 1
C31A C 0.3203(3) 0.1828(3) 0.8470(2) 0.0380(13) Uani 0.610(4) 1 d . U P A 1
C32A C 0.3803(8) 0.1671(7) 0.8103(3) 0.040(2) Uani 0.610(4) 1 d . U P A 1
C33A C 0.4593(6) 0.1571(5) 0.8232(3) 0.0386(18) Uani 0.610(4) 1 d . U P A 1
C34A C 0.5206(3) 0.1941(3) 0.79425(19) 0.0364(13) Uani 0.610(4) 1 d . U P A 1
C35A C 0.5828(6) 0.2229(7) 0.8256(3) 0.040(2) Uani 0.610(4) 1 d . U P A 1
C36A C 0.6214(5) 0.2978(6) 0.8159(3) 0.0391(19) Uani 0.610(4) 1 d . U P A 1
C37A C 0.6393(3) 0.3528(4) 0.8538(2) 0.0394(13) Uani 0.610(4) 1 d . U P A 1
C38A C 0.6301(5) 0.4367(5) 0.8369(3) 0.0415(18) Uani 0.610(4) 1 d . U P A 1
C39A C 0.5992(8) 0.4956(9) 0.8668(3) 0.042(2) Uani 0.610(4) 1 d . U P A 1
C40A C 0.5765(4) 0.4758(4) 0.9146(3) 0.0392(16) Uani 0.610(4) 1 d . U P A 1
C41A C 0.5039(4) 0.5209(3) 0.92578(19) 0.0397(13) Uani 0.610(4) 1 d . U P A 1
C42A C 0.4435(5) 0.4857(8) 0.9523(5) 0.035(2) Uani 0.610(4) 1 d . U P A 1
C43A C 0.3605(6) 0.4958(5) 0.9401(3) 0.0378(17) Uani 0.610(4) 1 d . U P A 1
C44A C 0.3200(12) 0.4214(10) 0.9487(8) 0.039(3) Uani 0.610(4) 1 d . U P A 1
C45A C 0.2593(4) 0.3933(4) 0.9198(2) 0.0373(15) Uani 0.610(4) 1 d . U P A 1
C46A C 0.2546(3) 0.3063(4) 0.9077(2) 0.0399(14) Uani 0.610(4) 1 d . U P A 1
C47A C 0.3100(9) 0.2499(6) 0.9252(6) 0.037(2) Uani 0.610(4) 1 d . U P A 1
C48A C 0.3420(5) 0.1876(4) 0.8943(3) 0.0390(16) Uani 0.610(4) 1 d . U P A 1
C49A C 0.4241(8) 0.1766(13) 0.9078(8) 0.035(2) Uani 0.610(4) 1 d . U P A 1
C50A C 0.4824(5) 0.1616(4) 0.8728(3) 0.0372(17) Uani 0.610(4) 1 d . U P A 1
C51A C 0.5603(4) 0.2019(4) 0.8741(2) 0.0383(13) Uani 0.610(4) 1 d . U P A 1
C52A C 0.5770(7) 0.2563(5) 0.9108(5) 0.036(2) Uani 0.610(4) 1 d . U P A 1
C53A C 0.6188(4) 0.3335(5) 0.9008(3) 0.0371(16) Uani 0.610(4) 1 d . U P A 1
C54A C 0.5863(13) 0.3938(12) 0.9327(10) 0.037(3) Uani 0.610(4) 1 d . U P A 1
C55A C 0.5247(14) 0.3602(9) 0.9615(8) 0.032(3) Uani 0.610(4) 1 d . U P A 1
C56A C 0.4504(13) 0.4031(15) 0.9711(10) 0.034(3) Uani 0.610(4) 1 d . U P A 1
C57A C 0.3812(15) 0.3652(15) 0.9685(10) 0.035(3) Uani 0.610(4) 1 d . U P A 1
C58A C 0.3760(13) 0.2774(19) 0.9559(10) 0.035(3) Uani 0.610(4) 1 d . U P A 1
C59A C 0.4472(8) 0.2338(13) 0.9459(9) 0.029(2) Uani 0.610(4) 1 d . U P A 1
C60A C 0.5218(8) 0.2737(9) 0.9477(7) 0.029(2) Uani 0.610(4) 1 d . U P A 1
C1B C 0.335(2) 0.4659(18) 0.7403(12) 0.034(4) Uani 0.390(4) 1 d . U P A 2
C2B C 0.425(2) 0.5090(17) 0.7494(12) 0.031(4) Uani 0.390(4) 1 d . U P A 2
C3B C 0.4962(19) 0.463(2) 0.7389(15) 0.035(4) Uani 0.390(4) 1 d . U P A 2
C4B C 0.490(3) 0.379(2) 0.7116(15) 0.035(4) Uani 0.390(4) 1 d . U P A 2
C5B C 0.412(2) 0.3438(18) 0.7225(14) 0.039(4) Uani 0.390(4) 1 d . U P A 2
C6B C 0.335(2) 0.373(2) 0.7348(14) 0.039(4) Uani 0.390(4) 1 d . U P A 2
C7B C 0.283(3) 0.331(3) 0.762(2) 0.040(4) Uani 0.390(4) 1 d . U P A 2
C8B C 0.2391(6) 0.3643(7) 0.7978(4) 0.041(2) Uani 0.390(4) 1 d . U P A 2
C9B C 0.2479(5) 0.4530(7) 0.8122(4) 0.043(2) Uani 0.390(4) 1 d . U P A 2
C10B C 0.2980(11) 0.5021(10) 0.7871(9) 0.039(3) Uani 0.390(4) 1 d . U P A 2
C11B C 0.3491(10) 0.5564(7) 0.8136(4) 0.038(3) Uani 0.390(4) 1 d . U P A 2
C12B C 0.4422(16) 0.557(2) 0.7915(12) 0.037(4) Uani 0.390(4) 1 d . U P A 2
C13B C 0.4942(7) 0.5674(6) 0.8186(4) 0.040(2) Uani 0.390(4) 1 d . U P A 2
C14B C 0.5646(6) 0.5197(6) 0.8064(3) 0.039(2) Uani 0.390(4) 1 d . U P A 2
C15B C 0.5612(15) 0.4662(11) 0.7682(11) 0.036(3) Uani 0.390(4) 1 d . U P A 2
C16B C 0.5981(6) 0.3848(9) 0.7735(4) 0.035(2) Uani 0.390(4) 1 d . U P A 2
C17B C 0.541(2) 0.3112(18) 0.7430(15) 0.039(4) Uani 0.390(4) 1 d . U P A 2
C18B C 0.5404(7) 0.2509(7) 0.7640(4) 0.044(2) Uani 0.390(4) 1 d . U P A 2
C19B C 0.4575(7) 0.2123(5) 0.7611(3) 0.040(2) Uani 0.390(4) 1 d . U P A 2
C20B C 0.3950(11) 0.2560(18) 0.7427(11) 0.042(3) Uani 0.390(4) 1 d . U P A 2
C21B C 0.3181(9) 0.2515(9) 0.7658(4) 0.043(3) Uani 0.390(4) 1 d . U P A 2
C22B C 0.3084(5) 0.2044(5) 0.8072(3) 0.039(2) Uani 0.390(4) 1 d . U P A 2
C23B C 0.2612(12) 0.2368(13) 0.8449(5) 0.044(3) Uani 0.390(4) 1 d . U P A 2
C24B C 0.2265(9) 0.3185(10) 0.8414(5) 0.042(3) Uani 0.390(4) 1 d . U P A 2
C25B C 0.2298(4) 0.3736(6) 0.8817(3) 0.040(2) Uani 0.390(4) 1 d . U P A 2
C26B C 0.2411(11) 0.4560(11) 0.8636(5) 0.039(3) Uani 0.390(4) 1 d . U P A 2
C27B C 0.2892(9) 0.5126(9) 0.8885(4) 0.042(3) Uani 0.390(4) 1 d . U P A 2
C28B C 0.3440(6) 0.5631(5) 0.8631(3) 0.040(2) Uani 0.390(4) 1 d . U P A 2
C29B C 0.4162(9) 0.5709(7) 0.8920(4) 0.043(3) Uani 0.390(4) 1 d . U P A 2
C30B C 0.4905(15) 0.5740(14) 0.8699(6) 0.041(3) Uani 0.390(4) 1 d . U P A 2
C31B C 0.5553(5) 0.5292(5) 0.8907(3) 0.039(2) Uani 0.390(4) 1 d . U P A 2
C32B C 0.6019(14) 0.4972(15) 0.8514(5) 0.041(3) Uani 0.390(4) 1 d . U P A 2
C33B C 0.6361(7) 0.4167(10) 0.8544(4) 0.040(3) Uani 0.390(4) 1 d . U P A 2
C34B C 0.6340(4) 0.3630(6) 0.8147(3) 0.0378(19) Uani 0.390(4) 1 d . U P A 2
C35B C 0.6225(9) 0.2799(9) 0.8330(4) 0.038(3) Uani 0.390(4) 1 d . U P A 2
C36B C 0.5751(12) 0.2245(11) 0.8080(5) 0.044(3) Uani 0.390(4) 1 d . U P A 2
C37B C 0.5195(6) 0.1723(5) 0.8337(3) 0.043(2) Uani 0.390(4) 1 d . U P A 2
C38B C 0.4476(11) 0.1646(9) 0.8048(5) 0.044(3) Uani 0.390(4) 1 d . U P A 2
C39B C 0.3722(13) 0.1606(11) 0.8263(5) 0.040(3) Uani 0.390(4) 1 d . U P A 2
C40B C 0.3696(8) 0.1669(6) 0.8791(4) 0.043(2) Uani 0.390(4) 1 d . U P A 2
C41B C 0.2959(7) 0.2144(6) 0.8902(3) 0.045(2) Uani 0.390(4) 1 d . U P A 2
C42B C 0.2996(14) 0.2692(11) 0.9294(9) 0.039(3) Uani 0.390(4) 1 d . U P A 2
C43B C 0.2636(6) 0.3508(9) 0.9235(4) 0.037(2) Uani 0.390(4) 1 d . U P A 2
C44B C 0.312(2) 0.4063(15) 0.9520(12) 0.032(3) Uani 0.390(4) 1 d . U P A 2
C45B C 0.3247(7) 0.4866(8) 0.9331(4) 0.038(3) Uani 0.390(4) 1 d . U P A 2
C46B C 0.4030(8) 0.5230(6) 0.9352(3) 0.039(2) Uani 0.390(4) 1 d . U P A 2
C47B C 0.4684(9) 0.4789(13) 0.9544(8) 0.036(3) Uani 0.390(4) 1 d . U P A 2
C48B C 0.5451(8) 0.4822(8) 0.9312(4) 0.039(2) Uani 0.390(4) 1 d . U P A 2
C49B C 0.579(2) 0.406(2) 0.9342(16) 0.037(4) Uani 0.390(4) 1 d . U P A 2
C50B C 0.6251(7) 0.3718(8) 0.8986(5) 0.041(3) Uani 0.390(4) 1 d . U P A 2
C51B C 0.6159(6) 0.2842(7) 0.8849(4) 0.043(2) Uani 0.390(4) 1 d . U P A 2
C52B C 0.5636(11) 0.2323(9) 0.9089(9) 0.044(3) Uani 0.390(4) 1 d . U P A 2
C53B C 0.5139(10) 0.1761(8) 0.8825(5) 0.043(3) Uani 0.390(4) 1 d . U P A 2
C54B C 0.4406(15) 0.173(2) 0.9054(14) 0.041(4) Uani 0.390(4) 1 d . U P A 2
C55B C 0.4317(17) 0.230(2) 0.9464(15) 0.040(4) Uani 0.390(4) 1 d . U P A 2
C56B C 0.365(2) 0.278(3) 0.9589(15) 0.034(4) Uani 0.390(4) 1 d . U P A 2
C57B C 0.373(2) 0.358(3) 0.9713(15) 0.032(4) Uani 0.390(4) 1 d . U P A 2
C58B C 0.460(2) 0.396(2) 0.9716(15) 0.032(4) Uani 0.390(4) 1 d . U P A 2
C59B C 0.522(2) 0.3453(17) 0.9590(13) 0.038(4) Uani 0.390(4) 1 d . U P A 2
C60B C 0.5083(18) 0.2622(17) 0.9482(13) 0.041(4) Uani 0.390(4) 1 d . U P A 2

loop_
_atom_site_aniso_label
_atom_site_aniso_U_11
_atom_site_aniso_U_22
_atom_site_aniso_U_33
_atom_site_aniso_U_23
_atom_site_aniso_U_13
_atom_site_aniso_U_12
O1 0.0460(13) 0.0355(11) 0.0399(12) 0.0064(9) -0.0055(9) 0.0055(9)
O2 0.102(2) 0.0570(16) 0.0528(15) 0.0005(12) 0.0268(15) -0.0152(15)
O3 0.0801(18) 0.0418(13) 0.0479(14) -0.0089(11) 0.0079(12) 0.0044(12)
C61 0.0317(15) 0.0288(15) 0.0373(16) 0.0027(12) -0.0009(13) 0.0032(12)
C62 0.0341(16) 0.0310(15) 0.0372(16) -0.0006(13) 0.0015(13) 0.0009(12)
C63 0.0329(16) 0.0251(14) 0.0427(18) 0.0011(12) 0.0002(13) 0.0005(12)
C64 0.0306(15) 0.0269(15) 0.0393(18) 0.0024(12) -0.0033(12) -0.0038(12)
C65 0.0331(15) 0.0328(15) 0.0352(16) 0.0012(12) 0.0026(12) -0.0019(12)
C66 0.0322(16) 0.0287(15) 0.0417(17) 0.0013(12) 0.0014(13) 0.0027(12)
C67 0.051(2) 0.0365(18) 0.054(2) 0.0055(15) -0.0084(16) 0.0096(15)
C68 0.0414(18) 0.0376(17) 0.0443(18) 0.0007(14) -0.0002(15) 0.0048(14)
C69 0.115(4) 0.050(2) 0.040(2) -0.0132(16) 0.003(2) 0.022(2)
C70 0.0285(15) 0.0286(15) 0.0365(17) 0.0003(12) 0.0016(12) 0.0015(12)
C71 0.0411(17) 0.0301(15) 0.0416(18) -0.0021(13) 0.0029(14) -0.0022(13)
C72 0.0491(19) 0.0344(17) 0.0393(18) 0.0029(13) 0.0037(14) -0.0041(14)
C73 0.0395(17) 0.0429(18) 0.0389(17) -0.0024(14) 0.0038(14) -0.0005(14)
C74 0.0406(17) 0.0313(16) 0.0439(18) -0.0013(13) 0.0050(14) 0.0041(13)
C75 0.0415(17) 0.0292(15) 0.0434(18) -0.0015(13) 0.0035(14) 0.0024(13)
C1A 0.033(4) 0.013(4) 0.031(4) 0.004(3) 0.008(3) 0.003(3)
C2A 0.025(4) 0.023(5) 0.025(3) 0.008(3) 0.003(3) -0.008(3)
C3A 0.024(4) 0.014(4) 0.026(3) -0.002(3) 0.005(3) -0.009(3)
C4A 0.025(4) 0.018(5) 0.031(5) -0.001(4) 0.007(3) 0.001(4)
C5A 0.026(5) 0.020(4) 0.032(4) 0.000(3) 0.003(4) -0.009(3)
C6A 0.036(4) 0.010(4) 0.035(4) -0.005(3) 0.004(3) -0.004(3)
C7A 0.041(5) 0.011(3) 0.037(4) 0.000(3) -0.011(4) 0.001(4)
C8A 0.045(4) 0.017(3) 0.042(3) 0.003(2) 0.000(3) 0.006(3)
C9A 0.042(3) 0.029(3) 0.040(3) 0.000(3) -0.002(3) 0.016(3)
C10A 0.029(4) 0.027(4) 0.039(4) 0.001(3) -0.003(3) 0.013(3)
C11A 0.022(3) 0.036(4) 0.039(3) 0.006(3) -0.004(2) 0.004(3)
C12A 0.026(4) 0.030(6) 0.035(4) 0.003(4) -0.004(4) -0.008(4)
C13A 0.036(3) 0.028(3) 0.044(3) -0.005(3) -0.008(3) -0.010(3)
C14A 0.048(3) 0.026(3) 0.039(3) -0.003(2) -0.002(3) -0.010(3)
C15A 0.039(4) 0.022(3) 0.032(3) -0.003(3) -0.001(4) -0.002(4)
C16A 0.043(4) 0.022(3) 0.039(3) -0.009(2) 0.005(3) 0.007(3)
C17A 0.033(5) 0.028(5) 0.039(4) 0.000(4) 0.010(3) 0.008(4)
C18A 0.028(3) 0.035(3) 0.047(3) -0.006(3) 0.007(2) 0.002(3)
C19A 0.031(3) 0.036(3) 0.051(3) 0.007(3) 0.007(3) -0.002(3)
C20A 0.029(4) 0.028(4) 0.040(4) 0.001(4) 0.002(3) -0.005(3)
C21A 0.038(4) 0.021(3) 0.047(4) 0.007(3) -0.003(3) -0.012(3)
C22A 0.043(3) 0.025(2) 0.047(3) 0.001(2) -0.006(3) -0.012(2)
C23A 0.057(5) 0.018(3) 0.043(4) -0.007(4) -0.001(4) -0.006(3)
C24A 0.052(4) 0.017(3) 0.042(4) -0.003(3) -0.003(3) 0.003(2)
C25A 0.046(3) 0.030(3) 0.039(3) -0.006(2) 0.001(3) 0.011(2)
C26A 0.042(4) 0.038(3) 0.039(4) -0.007(3) 0.001(3) 0.016(3)
C27A 0.032(3) 0.045(5) 0.043(4) 0.005(3) 0.007(3) 0.012(3)
C28A 0.027(2) 0.040(3) 0.042(3) 0.006(2) 0.004(2) 0.003(2)
C29A 0.029(3) 0.043(4) 0.048(4) 0.014(3) 0.001(3) -0.009(3)
C30A 0.036(3) 0.039(3) 0.050(4) 0.007(4) -0.006(4) -0.017(3)
C31A 0.044(3) 0.023(2) 0.047(3) 0.003(2) -0.002(3) -0.011(2)
C32A 0.057(4) 0.021(3) 0.043(4) -0.003(3) -0.002(4) -0.012(3)
C33A 0.054(4) 0.015(3) 0.046(4) 0.000(3) -0.002(3) -0.002(3)
C34A 0.046(3) 0.021(2) 0.041(3) -0.004(2) 0.003(2) 0.012(2)
C35A 0.038(4) 0.035(3) 0.047(4) 0.002(4) 0.003(4) 0.018(3)
C36A 0.031(3) 0.040(4) 0.047(4) 0.010(3) 0.001(3) 0.017(3)
C37A 0.024(2) 0.040(3) 0.054(4) 0.009(3) -0.008(2) 0.005(2)
C38A 0.026(3) 0.042(4) 0.056(4) 0.010(3) -0.007(3) -0.009(3)
C39A 0.036(4) 0.039(3) 0.052(5) 0.009(4) -0.011(4) -0.014(3)
C40A 0.039(3) 0.033(3) 0.046(4) -0.005(3) -0.008(3) -0.007(3)
C41A 0.050(3) 0.029(3) 0.040(3) -0.006(2) -0.007(3) -0.007(3)
C42A 0.044(5) 0.029(3) 0.032(3) -0.007(3) -0.003(4) 0.004(4)
C43A 0.044(4) 0.033(3) 0.036(3) -0.006(2) 0.001(3) 0.007(4)
C44A 0.041(5) 0.039(6) 0.038(5) 0.001(5) 0.009(4) 0.004(4)
C45A 0.038(3) 0.038(3) 0.036(3) 0.000(3) 0.007(2) 0.006(3)
C46A 0.038(3) 0.040(3) 0.042(3) 0.008(3) 0.011(2) -0.005(3)
C47A 0.042(4) 0.031(4) 0.038(4) 0.004(4) 0.006(3) -0.006(3)
C48A 0.045(4) 0.027(3) 0.046(3) 0.008(3) 0.006(3) -0.010(3)
C49A 0.042(5) 0.018(3) 0.043(4) 0.005(3) 0.002(4) 0.000(4)
C50A 0.049(4) 0.017(3) 0.045(4) 0.007(2) 0.003(3) 0.003(3)
C51A 0.043(3) 0.029(3) 0.043(3) 0.001(2) -0.003(3) 0.015(2)
C52A 0.038(4) 0.029(4) 0.042(4) 0.003(4) -0.010(3) 0.007(3)
C53A 0.031(3) 0.034(4) 0.046(3) 0.004(3) -0.008(2) 0.005(3)
C54A 0.035(5) 0.034(5) 0.042(4) 0.004(4) -0.015(4) -0.001(4)
C55A 0.038(4) 0.024(5) 0.036(4) -0.008(4) -0.010(3) 0.000(4)
C56A 0.042(6) 0.032(5) 0.029(4) -0.009(4) 0.000(4) 0.004(4)
C57A 0.044(6) 0.030(6) 0.033(5) 0.000(4) 0.005(4) 0.001(4)
C58A 0.039(6) 0.032(4) 0.034(5) 0.002(4) 0.002(4) -0.004(5)
C59A 0.031(5) 0.024(4) 0.033(4) 0.007(3) -0.006(4) -0.004(4)
C60A 0.031(5) 0.020(5) 0.036(4) 0.007(3) -0.006(3) -0.004(3)
C1B 0.032(6) 0.032(7) 0.037(6) 0.014(5) -0.007(5) 0.004(6)
C2B 0.034(6) 0.024(7) 0.034(6) 0.016(6) -0.006(5) 0.002(6)
C3B 0.036(7) 0.030(7) 0.039(6) 0.009(5) -0.003(6) -0.002(6)
C4B 0.039(6) 0.027(7) 0.041(6) 0.013(5) -0.007(5) 0.000(5)
C5B 0.044(7) 0.031(7) 0.042(6) -0.002(6) -0.008(6) 0.001(6)
C6B 0.039(7) 0.033(8) 0.044(7) 0.003(6) -0.008(6) -0.002(6)
C7B 0.033(6) 0.041(7) 0.045(6) -0.001(6) -0.009(6) -0.007(6)
C8B 0.023(4) 0.054(6) 0.046(5) 0.005(5) -0.006(4) -0.004(5)
C9B 0.032(4) 0.047(5) 0.051(5) 0.005(4) 0.005(4) 0.005(4)
C10B 0.040(6) 0.036(6) 0.041(6) 0.007(5) 0.000(5) 0.011(5)
C11B 0.048(6) 0.023(5) 0.043(5) 0.006(4) 0.000(5) 0.016(4)
C12B 0.045(7) 0.026(5) 0.041(6) 0.011(5) -0.001(6) 0.006(5)
C13B 0.052(5) 0.027(4) 0.041(5) 0.005(4) -0.004(5) -0.011(4)
C14B 0.041(4) 0.039(4) 0.038(4) 0.004(4) 0.002(4) -0.024(4)
C15B 0.030(6) 0.035(6) 0.044(5) 0.008(6) 0.001(5) -0.011(5)
C16B 0.021(4) 0.043(6) 0.042(4) 0.003(5) 0.004(3) 0.004(5)
C17B 0.035(6) 0.032(7) 0.049(6) -0.001(6) 0.000(5) 0.009(6)
C18B 0.052(5) 0.033(5) 0.046(5) -0.003(4) 0.006(4) 0.017(4)
C19B 0.056(5) 0.024(4) 0.041(4) -0.010(3) -0.009(4) 0.010(4)
C20B 0.053(7) 0.030(5) 0.042(5) -0.010(5) -0.006(6) -0.002(6)
C21B 0.047(6) 0.035(5) 0.048(5) -0.008(4) -0.007(5) -0.008(5)
C22B 0.050(4) 0.030(4) 0.037(4) 0.002(3) -0.002(4) -0.021(4)
C23B 0.041(5) 0.043(5) 0.047(6) 0.004(6) -0.005(6) -0.024(4)
C24B 0.024(4) 0.052(6) 0.050(5) 0.012(5) -0.002(5) -0.016(4)
C25B 0.026(3) 0.050(5) 0.045(5) 0.010(4) 0.009(3) 0.001(3)
C26B 0.027(4) 0.043(6) 0.047(6) 0.011(5) 0.007(5) 0.010(4)
C27B 0.047(5) 0.036(5) 0.043(5) -0.004(5) 0.007(5) 0.017(4)
C28B 0.054(5) 0.025(4) 0.041(5) -0.002(3) 0.001(4) 0.014(4)
C29B 0.061(6) 0.025(4) 0.042(5) -0.009(4) 0.002(5) 0.001(4)
C30B 0.055(6) 0.021(4) 0.046(6) -0.001(5) 0.005(6) -0.013(4)
C31B 0.043(4) 0.031(4) 0.042(4) -0.008(4) 0.002(4) -0.019(3)
C32B 0.036(5) 0.044(5) 0.043(6) 0.002(6) 0.001(5) -0.023(4)
C33B 0.022(4) 0.049(6) 0.050(5) 0.009(5) 0.001(4) -0.007(4)
C34B 0.026(3) 0.046(5) 0.042(4) 0.006(4) 0.003(3) 0.006(3)
C35B 0.030(4) 0.036(6) 0.048(5) 0.005(5) 0.001(5) 0.014(4)
C36B 0.050(5) 0.032(5) 0.050(6) 0.001(5) 0.000(5) 0.022(4)
C37B 0.061(5) 0.019(3) 0.050(5) -0.001(3) 0.002(4) 0.015(4)
C38B 0.065(6) 0.017(4) 0.049(5) -0.008(5) -0.001(5) 0.002(4)
C39B 0.062(6) 0.013(4) 0.045(6) 0.004(5) 0.004(6) -0.012(4)
C40B 0.058(6) 0.022(4) 0.049(5) 0.008(4) -0.001(5) -0.014(4)
C41B 0.053(5) 0.036(4) 0.046(5) 0.002(4) 0.007(4) -0.023(4)
C42B 0.040(6) 0.035(6) 0.041(6) 0.007(5) 0.006(5) -0.011(5)
C43B 0.033(4) 0.039(5) 0.041(4) 0.005(5) 0.012(3) -0.002(5)
C44B 0.041(6) 0.028(6) 0.028(5) 0.010(5) 0.013(4) 0.001(5)
C45B 0.046(5) 0.032(5) 0.035(4) -0.002(4) 0.011(4) 0.013(5)
C46B 0.054(5) 0.031(4) 0.032(4) -0.011(3) -0.004(4) 0.007(4)
C47B 0.044(6) 0.031(5) 0.034(5) -0.005(4) -0.008(6) -0.003(5)
C48B 0.041(5) 0.039(5) 0.037(5) -0.008(4) -0.007(4) -0.009(4)
C49B 0.035(6) 0.040(7) 0.037(6) -0.004(6) -0.006(5) -0.004(5)
C50B 0.028(4) 0.051(6) 0.045(5) 0.003(5) -0.010(4) -0.003(5)
C51B 0.034(4) 0.046(5) 0.048(4) 0.010(4) -0.007(4) 0.010(4)
C52B 0.049(6) 0.036(6) 0.047(6) 0.009(6) -0.002(5) 0.014(5)
C53B 0.054(6) 0.026(5) 0.050(5) 0.005(4) 0.001(5) 0.013(5)
C54B 0.052(7) 0.026(5) 0.044(6) 0.006(5) 0.001(6) -0.003(6)
C55B 0.048(8) 0.036(6) 0.036(6) 0.011(5) 0.001(7) -0.002(7)
C56B 0.038(7) 0.033(6) 0.031(6) 0.015(5) 0.006(5) -0.002(6)
C57B 0.035(6) 0.032(6) 0.028(6) 0.015(5) 0.000(5) -0.005(5)
C58B 0.037(7) 0.030(7) 0.030(6) 0.008(5) -0.009(5) -0.002(5)
C59B 0.043(6) 0.036(8) 0.034(6) 0.004(6) -0.009(5) -0.002(6)
C60B 0.049(7) 0.037(7) 0.038(5) 0.008(6) -0.003(6) 0.004(6)

loop_
_atom_type_symbol
_atom_type_description
_atom_type_scat_dispersion_real
_atom_type_scat_dispersion_imag
_atom_type_scat_source
C C 0.0181 0.0091 'International Tables Vol C Tables 4.2.6.8 and 6.1.1.4'
O O 0.0492 0.0322 'International Tables Vol C Tables 4.2.6.8 and 6.1.1.4'
H H 0.0000 0.0000 'International Tables Vol C Tables 4.2.6.8 and 6.1.1.4'

loop_
_geom_angle_atom_site_label_1
_geom_angle_atom_site_label_2
_geom_angle_atom_site_label_3
_geom_angle
C64 O1 C67 116.8(2)
C68 O3 C69 115.2(3)
C62 C61 C66 117.8(3)
C62 C61 C1A 119.8(7)
C62 C61 C1B 121.8(13)
C66 C61 C1A 122.0(7)
C66 C61 C1B 120.4(13)
C61 C62 C63 122.0(3)
C64 C63 C62 120.1(3)
O1 C64 C63 124.3(3)
O1 C64 C65 116.7(3)
C63 C64 C65 119.0(3)
C64 C65 C68 120.2(3)
C66 C65 C64 119.8(3)
C66 C65 C68 119.9(3)
C65 C66 C61 121.3(3)
O2 C68 O3 123.2(3)
O2 C68 C65 125.8(3)
O3 C68 C65 111.1(3)
C71 C70 C75 118.1(3)
C71 C70 C4A 123.9(8)
C71 C70 C4B 118.7(16)
C75 C70 C4A 118.0(8)
C75 C70 C4B 123.2(16)
C72 C71 C70 121.1(3)
C71 C72 C73 120.2(3)
C72 C73 C74 119.4(3)
C75 C74 C73 120.0(3)
C74 C75 C70 121.3(3)
C61 C1A C2A 114.7(14)
C61 C1A C10A 114.3(14)
C2A C1A C10A 95.7(11)
C6A C1A C61 116.5(15)
C6A C1A C2A 102.3(15)
C6A C1A C10A 111.0(16)
C3A C2A C1A 129.2(16)
C3A C2A C12A 111.5(17)
C12A C2A C1A 113.0(16)
C2A C3A C4A 120.0(15)
C2A C3A C15A 126.7(15)
C15A C3A C4A 106.3(14)
C3A C4A C70 111.7(17)
C5A C4A C70 112.1(15)
C5A C4A C3A 106.1(14)
C17A C4A C70 113.2(16)
C17A C4A C3A 108.9(16)
C17A C4A C5A 104(2)
C6A C5A C4A 125.4(15)
C6A C5A C20A 108.8(16)
C20A C5A C4A 120.3(19)
C1A C6A C7A 113.4(17)
C5A C6A C1A 128.6(15)
C5A C6A C7A 116.1(16)
C6A C7A C21A 100.5(14)
C8A C7A C6A 128.3(15)
C8A C7A C21A 117.1(13)
C7A C8A C9A 116.1(10)
C7A C8A C24A 124.6(10)
C24A C8A C9A 107.2(6)
C10A C9A C8A 120.7(7)
C10A C9A C26A 120.4(8)
C26A C9A C8A 107.7(6)
C9A C10A C1A 120.2(11)
C9A C10A C11A 118.2(10)
C11A C10A C1A 115.6(10)
C10A C11A C12A 106.9(14)
C28A C11A C10A 122.1(8)
C28A C11A C12A 120.0(13)
C11A C12A C2A 106.3(16)
C13A C12A C2A 123(2)
C13A C12A C11A 119(2)
C12A C13A C14A 120.1(14)
C12A C13A C30A 120.2(14)
C14A C13A C30A 108.3(7)
C13A C14A C32A 109.5(7)
C15A C14A C13A 119.0(8)
C15A C14A C32A 118.8(9)
C3A C15A C16A 109.5(13)
C14A C15A C3A 119.0(11)
C14A C15A C16A 120.7(12)
C15A C16A C17A 109.7(11)
C34A C16A C15A 118.8(9)
C34A C16A C17A 119.9(11)
C4A C17A C16A 101.3(16)
C18A C17A C4A 136.5(17)
C18A C17A C16A 116.1(17)
C17A C18A C19A 116.1(11)
C17A C18A C36A 126.7(12)
C36A C18A C19A 106.4(6)
C20A C19A C18A 118.6(8)
C20A C19A C38A 120.4(9)
C38A C19A C18A 108.3(6)
C19A C20A C5A 121.3(14)
C19A C20A C21A 117.8(13)
C21A C20A C5A 107.4(11)
C20A C21A C7A 107.1(10)
C22A C21A C7A 119.2(9)
C22A C21A C20A 121.2(9)
C21A C22A C23A 118.7(8)
C21A C22A C39A 119.9(7)
C39A C22A C23A 108.2(7)
C22A C23A C41A 106.9(10)
C24A C23A C22A 121.1(8)
C24A C23A C41A 120.5(10)
C23A C24A C8A 119.2(8)
C23A C24A C25A 120.6(8)
C25A C24A C8A 108.7(7)
C24A C25A C26A 109.0(6)
C43A C25A C24A 120.4(7)
C43A C25A C26A 118.1(7)
C9A C26A C25A 107.4(7)
C27A C26A C9A 120.7(8)
C27A C26A C25A 120.9(7)
C26A C27A C28A 118.3(7)
C26A C27A C45A 119.3(9)
C28A C27A C45A 110.2(8)
C11A C28A C27A 120.3(7)
C11A C28A C29A 120.1(6)
C27A C28A C29A 108.1(6)
C28A C29A C46A 106.4(7)
C30A C29A C28A 119.7(7)
C30A C29A C46A 121.4(8)
C13A C30A C31A 107.3(9)
C29A C30A C13A 120.8(9)
C29A C30A C31A 119.4(8)
C32A C31A C30A 108.2(6)
C48A C31A C30A 119.6(7)
C48A C31A C32A 120.3(7)
C14A C32A C31A 106.6(9)
C33A C32A C14A 121.5(9)
C33A C32A C31A 119.9(7)
C32A C33A C34A 119.3(7)
C32A C33A C50A 120.1(8)
C34A C33A C50A 109.1(7)
C16A C34A C33A 120.9(6)
C16A C34A C35A 118.1(7)
C33A C34A C35A 108.1(6)
C34A C35A C51A 107.7(8)
C36A C35A C34A 119.8(7)
C36A C35A C51A 120.3(9)
C35A C36A C18A 119.4(8)
C35A C36A C37A 119.9(7)
C37A C36A C18A 109.9(7)
C36A C37A C38A 109.0(6)
C53A C37A C36A 120.6(7)
C53A C37A C38A 119.5(7)
C19A C38A C37A 106.4(7)
C39A C38A C19A 121.7(8)
C39A C38A C37A 119.8(8)
C38A C39A C22A 119.0(8)
C38A C39A C40A 120.9(11)
C40A C39A C22A 108.6(10)
C39A C40A C41A 108.0(8)
C39A C40A C54A 120.6(13)
C54A C40A C41A 119.2(11)
C40A C41A C23A 108.2(7)
C42A C41A C23A 118.0(9)
C42A C41A C40A 121.3(7)
C41A C42A C43A 122.3(11)
C41A C42A C56A 121.5(11)
C43A C42A C56A 105.6(12)
C25A C43A C42A 118.3(9)
C25A C43A C44A 119.7(12)
C44A C43A C42A 109.1(12)
C43A C44A C57A 105.1(15)
C45A C44A C43A 122.7(16)
C45A C44A C57A 121.8(14)
C27A C45A C46A 107.5(7)
C44A C45A C27A 119.3(9)
C44A C45A C46A 119.8(9)
C45A C46A C29A 107.8(6)
C47A C46A C29A 118.1(8)
C47A C46A C45A 121.5(8)
C46A C47A C48A 120.1(12)
C46A C47A C58A 120.4(14)
C48A C47A C58A 106.6(12)
C31A C48A C47A 121.4(10)
C31A C48A C49A 119.9(11)
C47A C48A C49A 106.7(12)
C48A C49A C59A 111.4(14)
C50A C49A C48A 120.3(17)
C50A C49A C59A 115.6(14)
C33A C50A C51A 106.7(7)
C49A C50A C33A 119.5(10)
C49A C50A C51A 121.7(10)
C35A C51A C50A 108.3(7)
C52A C51A C35A 119.4(8)
C52A C51A C50A 119.2(8)
C51A C52A C53A 120.2(11)
C51A C52A C60A 122.4(9)
C60A C52A C53A 106.4(8)
C37A C53A C52A 119.5(9)
C37A C53A C54A 121.8(12)
C54A C53A C52A 106.5(13)
C53A C54A C40A 117(2)
C55A C54A C40A 118.3(17)
C55A C54A C53A 111.5(17)
C54A C55A C56A 123.0(17)
C54A C55A C60A 104.2(18)
C56A C55A C60A 119.0(19)
C42A C56A C55A 116.6(19)
C57A C56A C42A 110.2(19)
C57A C56A C55A 121(2)
C56A C57A C44A 110.0(18)
C56A C57A C58A 121(2)
C58A C57A C44A 117.9(19)
C47A C58A C57A 119(2)
C59A C58A C47A 111.4(19)
C59A C58A C57A 118.9(17)
C58A C59A C49A 103.8(15)
C60A C59A C49A 123.5(17)
C60A C59A C58A 120.7(18)
C52A C60A C55A 111.4(12)
C59A C60A C52A 117.5(14)
C59A C60A C55A 118.8(16)
C61 C1B C2B 100(2)
C6B C1B C61 118(3)
C6B C1B C2B 115(3)
C6B C1B C10B 117(2)
C10B C1B C61 108(2)
C10B C1B C2B 94(2)
C3B C2B C1B 120(2)
C3B C2B C12B 107(3)
C12B C2B C1B 122(3)
C2B C3B C4B 120(3)
C15B C3B C2B 121(3)
C15B C3B C4B 113(3)
C70 C4B C3B 121(3)
C70 C4B C17B 110(3)
C3B C4B C17B 106(3)
C5B C4B C70 113(3)
C5B C4B C3B 108(3)
C5B C4B C17B 95(3)
C4B C5B C20B 127(3)
C6B C5B C4B 137(3)
C6B C5B C20B 93(2)
C5B C6B C1B 111(3)
C7B C6B C1B 116(3)
C7B C6B C5B 124(4)
C6B C7B C8B 125(4)
C6B C7B C21B 104(4)
C8B C7B C21B 122(4)
C7B C8B C9B 122(2)
C7B C8B C24B 120(2)
C24B C8B C9B 106.4(11)
C10B C9B C8B 119.1(12)
C10B C9B C26B 123.0(14)
C26B C9B C8B 106.9(10)
C9B C10B C1B 117.3(18)
C9B C10B C11B 117.7(19)
C11B C10B C1B 115(2)
C10B C11B C12B 111.6(18)
C28B C11B C10B 121.6(16)
C28B C11B C12B 115.1(16)
C2B C12B C11B 96(2)
C13B C12B C2B 139(3)
C13B C12B C11B 117(3)
C12B C13B C14B 112(2)
C12B C13B C30B 129(2)
C30B C13B C14B 107.9(13)
C13B C14B C32B 106.4(11)
C15B C14B C13B 119.0(14)
C15B C14B C32B 122.0(16)
C3B C15B C14B 122(2)
C3B C15B C16B 111(3)
C14B C15B C16B 118(2)
C15B C16B C17B 109.7(18)
C34B C16B C15B 120.7(17)
C34B C16B C17B 118.6(17)
C4B C17B C16B 95(2)
C18B C17B C4B 147(4)
C18B C17B C16B 110(3)
C17B C18B C19B 110(2)
C17B C18B C36B 134(2)
C36B C18B C19B 107.1(12)
C20B C19B C18B 120.3(14)
C20B C19B C38B 120.4(16)
C38B C19B C18B 106.1(10)
C19B C20B C5B 118(2)
C19B C20B C21B 119(2)
C21B C20B C5B 112(2)
C7B C21B C20B 107(3)
C22B C21B C7B 121(3)
C22B C21B C20B 120.2(17)
C21B C22B C23B 118.5(12)
C39B C22B C21B 120.5(11)
C39B C22B C23B 109.4(11)
C22B C23B C24B 120.8(12)
C22B C23B C41B 109.6(16)
C41B C23B C24B 116.9(14)
C8B C24B C23B 118.0(13)
C25B C24B C8B 109.5(12)
C25B C24B C23B 120.0(12)
C24B C25B C26B 107.9(10)
C43B C25B C24B 121.5(11)
C43B C25B C26B 120.2(11)
C9B C26B C25B 109.2(13)
C27B C26B C9B 118.0(14)
C27B C26B C25B 120.5(12)
C26B C27B C28B 120.0(12)
C26B C27B C45B 118.1(13)
C28B C27B C45B 109.5(13)
C11B C28B C27B 119.5(11)
C11B C28B C29B 120.3(11)
C27B C28B C29B 108.0(10)
C30B C29B C28B 120.0(12)
C30B C29B C46B 121.6(14)
C46B C29B C28B 106.6(11)
C29B C30B C13B 118.6(18)
C29B C30B C31B 118.8(14)
C31B C30B C13B 109.5(17)
C30B C31B C32B 106.6(12)
C48B C31B C30B 121.4(12)
C48B C31B C32B 119.5(13)
C31B C32B C14B 109.5(17)
C33B C32B C14B 117.0(16)
C33B C32B C31B 120.2(13)
C32B C33B C50B 117.3(13)
C34B C33B C32B 120.6(12)
C34B C33B C50B 110.8(12)
C16B C34B C33B 121.4(11)
C16B C34B C35B 119.1(11)
C33B C34B C35B 107.5(10)
C34B C35B C51B 108.4(11)
C36B C35B C34B 120.0(12)
C36B C35B C51B 119.3(14)
C18B C36B C37B 109.9(15)
C35B C36B C18B 118.2(15)
C35B C36B C37B 119.8(12)
C36B C37B C38B 107.9(10)
C53B C37B C36B 120.8(12)
C53B C37B C38B 120.0(12)
C37B C38B C19B 109.0(12)
C39B C38B C19B 119.1(14)
C39B C38B C37B 120.8(12)
C22B C39B C38B 120.4(12)
C22B C39B C40B 108.9(14)
C38B C39B C40B 116.8(15)
C39B C40B C41B 105.7(12)
C54B C40B C39B 120.2(19)
C54B C40B C41B 123.8(16)
C23B C41B C40B 106.3(11)
C42B C41B C23B 122.7(15)
C42B C41B C40B 116.9(13)
C41B C42B C43B 118(2)
C56B C42B C41B 125(2)
C56B C42B C43B 107(2)
C25B C43B C42B 121.2(15)
C25B C43B C44B 122.6(15)
C44B C43B C42B 105.6(18)
C45B C44B C43B 117(2)
C57B C44B C43B 106(2)
C57B C44B C45B 124(2)
C44B C45B C27B 121.9(18)
C44B C45B C46B 119.7(17)
C46B C45B C27B 106.9(11)
C45B C46B C29B 108.9(11)
C47B C46B C29B 118.0(14)
C47B C46B C45B 120.8(12)
C46B C47B C48B 120.0(17)
C46B C47B C58B 121.9(18)
C58B C47B C48B 105.8(18)
C31B C48B C47B 120.2(14)
C49B C48B C31B 120(2)
C49B C48B C47B 108(2)
C48B C49B C50B 123(3)
C48B C49B C59B 111(3)
C50B C49B C59B 115(3)
C33B C50B C51B 106.1(11)
C49B C50B C33B 119.2(18)
C49B C50B C51B 120.8(18)
C35B C51B C50B 107.1(10)
C52B C51B C35B 120.0(13)
C52B C51B C50B 121.6(12)
C51B C52B C53B 120.2(19)
C51B C52B C60B 122.7(16)
C53B C52B C60B 102.9(17)
C37B C53B C52B 120.0(17)
C37B C53B C54B 121(2)
C54B C53B C52B 107(2)
C40B C54B C55B 112(2)
C53B C54B C40B 121(3)
C53B C54B C55B 115(3)
C56B C55B C54B 128(3)
C60B C55B C54B 100(3)
C60B C55B C56B 120(3)
C42B C56B C55B 115(3)
C57B C56B C42B 110(3)
C57B C56B C55B 121(3)
C44B C57B C58B 117(3)
C56B C57B C44B 111(3)
C56B C57B C58B 118(3)
C47B C58B C57B 117(3)
C59B C58B C47B 114(3)
C59B C58B C57B 117(3)
C58B C59B C49B 101(3)
C58B C59B C60B 120(3)
C60B C59B C49B 129(3)
C55B C60B C52B 114(3)
C55B C60B C59B 122(3)
C59B C60B C52B 111(2)

loop_
_geom_bond_atom_site_label_1
_geom_bond_atom_site_label_2
_geom_bond_distance
O1 C64 1.361(3)
O1 C67 1.433(4)
O2 C68 1.200(4)
O3 C68 1.329(4)
O3 C69 1.434(4)
C61 C62 1.383(4)
C61 C66 1.391(4)
C61 C1A 1.48(2)
C61 C1B 1.64(3)
C62 C63 1.384(4)
C63 C64 1.379(4)
C64 C65 1.407(4)
C65 C66 1.388(4)
C65 C68 1.480(4)
C70 C71 1.386(4)
C70 C75 1.396(4)
C70 C4A 1.57(2)
C70 C4B 1.47(4)
C71 C72 1.385(4)
C72 C73 1.387(4)
C73 C74 1.387(4)
C74 C75 1.382(4)
C1A C2A 1.55(2)
C1A C6A 1.45(3)
C1A C10A 1.56(2)
C2A C3A 1.36(3)
C2A C12A 1.50(3)
C3A C4A 1.55(2)
C3A C15A 1.43(2)
C4A C5A 1.53(3)
C4A C17A 1.50(4)
C5A C6A 1.33(3)
C5A C20A 1.49(3)
C6A C7A 1.49(2)
C7A C8A 1.27(2)
C7A C21A 1.580(16)
C8A C9A 1.482(9)
C8A C24A 1.454(11)
C9A C10A 1.363(12)
C9A C26A 1.452(10)
C10A C11A 1.427(12)
C11A C12A 1.47(3)
C11A C28A 1.381(9)
C12A C13A 1.39(3)
C13A C14A 1.418(10)
C13A C30A 1.457(11)
C14A C15A 1.379(15)
C14A C32A 1.457(11)
C15A C16A 1.472(13)
C16A C17A 1.575(19)
C16A C34A 1.394(8)
C17A C18A 1.24(2)
C18A C19A 1.482(8)
C18A C36A 1.421(11)
C19A C20A 1.384(14)
C19A C38A 1.449(10)
C20A C21A 1.476(15)
C21A C22A 1.384(9)
C22A C23A 1.452(13)
C22A C39A 1.452(15)
C23A C24A 1.376(18)
C23A C41A 1.460(12)
C24A C25A 1.427(10)
C25A C26A 1.464(10)
C25A C43A 1.399(10)
C26A C27A 1.395(15)
C27A C28A 1.414(12)
C27A C45A 1.430(11)
C28A C29A 1.471(9)
C29A C30A 1.368(17)
C29A C46A 1.472(11)
C30A C31A 1.459(13)
C31A C32A 1.458(12)
C31A C48A 1.374(9)
C32A C33A 1.382(17)
C33A C34A 1.439(11)
C33A C50A 1.441(11)
C34A C35A 1.440(12)
C35A C36A 1.405(16)
C35A C51A 1.449(11)
C36A C37A 1.420(11)
C37A C38A 1.452(9)
C37A C53A 1.393(10)
C38A C39A 1.374(18)
C39A C40A 1.427(12)
C40A C41A 1.455(9)
C40A C54A 1.44(2)
C41A C42A 1.379(13)
C42A C43A 1.442(13)
C42A C56A 1.45(3)
C43A C44A 1.407(17)
C44A C45A 1.38(2)
C44A C57A 1.48(3)
C45A C46A 1.456(9)
C46A C47A 1.394(15)
C47A C48A 1.434(14)
C47A C58A 1.47(3)
C48A C49A 1.437(17)
C49A C50A 1.405(19)
C49A C59A 1.47(3)
C50A C51A 1.461(9)
C51A C52A 1.383(13)
C52A C53A 1.464(12)
C52A C60A 1.41(2)
C53A C54A 1.43(2)
C54A C55A 1.42(4)
C55A C56A 1.45(3)
C55A C60A 1.459(17)
C56A C57A 1.32(4)
C57A C58A 1.47(4)
C58A C59A 1.42(3)
C59A C60A 1.410(16)
C1B C2B 1.68(5)
C1B C6B 1.52(4)
C1B C10B 1.56(4)
C2B C3B 1.44(5)
C2B C12B 1.44(4)
C3B C4B 1.56(5)
C3B C15B 1.37(4)
C4B C5B 1.45(5)
C4B C17B 1.66(6)
C5B C6B 1.42(6)
C5B C20B 1.56(4)
C6B C7B 1.34(6)
C7B C8B 1.35(6)
C7B C21B 1.43(4)
C8B C9B 1.505(14)
C8B C24B 1.444(18)
C9B C10B 1.35(2)
C9B C26B 1.442(18)
C10B C11B 1.44(2)
C11B C12B 1.68(3)
C11B C28B 1.391(15)
C12B C13B 1.17(3)
C13B C14B 1.451(15)
C13B C30B 1.44(2)
C14B C15B 1.38(3)
C14B C32B 1.45(2)
C15B C16B 1.47(2)
C16B C17B 1.75(4)
C16B C34B 1.347(14)
C17B C18B 1.14(4)
C18B C19B 1.527(16)
C18B C36B 1.427(19)
C19B C20B 1.37(2)
C19B C38B 1.458(17)
C20B C21B 1.44(3)
C21B C22B 1.397(16)
C22B C23B 1.42(2)
C22B C39B 1.39(2)
C23B C24B 1.45(3)
C23B C41B 1.441(19)
C24B C25B 1.441(18)
C25B C26B 1.444(17)
C25B C43B 1.351(14)
C26B C27B 1.41(3)
C27B C28B 1.421(18)
C27B C45B 1.444(19)
C28B C29B 1.461(17)
C29B C30B 1.39(3)
C29B C46B 1.454(16)
C30B C31B 1.43(3)
C31B C32B 1.44(2)
C31B C48B 1.377(15)
C32B C33B 1.43(3)
C33B C34B 1.414(17)
C33B C50B 1.447(18)
C34B C35B 1.456(15)
C35B C36B 1.39(3)
C35B C51B 1.458(16)
C36B C37B 1.45(2)
C37B C38B 1.456(18)
C37B C53B 1.368(16)
C38B C39B 1.40(3)
C39B C40B 1.480(18)
C40B C41B 1.489(16)
C40B C54B 1.40(3)
C41B C42B 1.42(2)
C42B C43B 1.47(2)
C42B C56B 1.38(5)
C43B C44B 1.45(3)
C44B C45B 1.43(2)
C44B C57B 1.40(5)
C45B C46B 1.441(15)
C46B C47B 1.416(18)
C47B C48B 1.44(2)
C47B C58B 1.44(4)
C48B C49B 1.37(3)
C49B C50B 1.38(4)
C49B C59B 1.53(6)
C50B C51B 1.482(15)
C51B C52B 1.39(2)
C52B C53B 1.44(2)
C52B C60B 1.52(4)
C53B C54B 1.39(3)
C54B C55B 1.48(6)
C55B C56B 1.42(5)
C55B C60B 1.39(3)
C56B C57B 1.34(6)
C57B C58B 1.58(6)
C58B C59B 1.38(5)
C59B C60B 1.40(3)
